data_4114485
loop_
_publ_author_name
'Eric G. Tulsky'
'Nathan R. M. Crawford'
'St\'ephane A. Baudron'
'Patrick Batail'
'Jeffrey R. Long'

_publ_section_title
;
 Cluster-to-Metal Magnetic Coupling: Synthesis and Characterization of
 25-Electron [Re6-nOsnSe8(CN)6](5-n)- (n = 1, 2) Clusters and
 {Re6-nOsnSe8[CNCu(Me6tren)]6}9+ (n = 0, 1, 2) Assemblies
;
_journal_name_full 'Journal of the American Chemical Society'
_journal_page_first 15543
_journal_page_last 15553
_journal_paper_doi 10.1021/ja037444q
_journal_volume 125
_journal_year 2003
_chemical_formula_sum 'C64 H50 Co N6 Os2 P2 Re4 Se8'
_chemical_formula_weight 2780.85
_chemical_name_systematic
; 
 ? 
;
_space_group_IT_number 14
_symmetry_cell_setting monoclinic
_symmetry_space_group_name_Hall '-P 2yn'
_symmetry_space_group_name_H-M 'P 1 21/n 1'
_atom_sites_solution_hydrogens geom
_atom_sites_solution_primary direct
_atom_sites_solution_secondary difmap
_audit_creation_method SHELXL
_cell_angle_alpha 90.00
_cell_angle_beta 95.2810(10)
_cell_angle_gamma 90.00
_cell_formula_units_Z 2
_cell_length_a 11.9445(2)
_cell_length_b 19.8950(3)
_cell_length_c 14.012
_cell_measurement_temperature 130(2)
_cell_volume 3315.62(7)
_computing_structure_refinement 'SHELXL-93 (Sheldrick, 1993)'
_computing_structure_solution 'SHELXS-86 (Sheldrick, 1990)'
_diffrn_ambient_temperature 293(2)
_diffrn_radiation_monochromator graphite
_diffrn_radiation_source 'fine-focus sealed tube'
_diffrn_radiation_type MoK\a
_diffrn_radiation_wavelength 0.71073
_diffrn_reflns_av_R_equivalents 0.0580
_diffrn_reflns_av_sigmaI/netI 0.0512
_diffrn_reflns_limit_h_max 13
_diffrn_reflns_limit_h_min -8
_diffrn_reflns_limit_k_max 23
_diffrn_reflns_limit_k_min -23
_diffrn_reflns_limit_l_max 16
_diffrn_reflns_limit_l_min -16
_diffrn_reflns_number 14648
_diffrn_reflns_theta_max 25.51
_diffrn_reflns_theta_min 1.78
_exptl_absorpt_coefficient_mu 15.816
_exptl_crystal_colour brown
_exptl_crystal_density_diffrn 2.785
_exptl_crystal_description 'rectangular prism '
_exptl_crystal_F_000 2514
_exptl_crystal_size_max 0.35
_exptl_crystal_size_mid 0.12
_exptl_crystal_size_min 0.10
_refine_diff_density_max 2.108
_refine_diff_density_min -3.869
_refine_diff_density_rms 0.380
_refine_ls_extinction_method none
_refine_ls_goodness_of_fit_all 1.019
_refine_ls_goodness_of_fit_obs 1.102
_refine_ls_matrix_type full
_refine_ls_number_parameters 394
_refine_ls_number_reflns 5569
_refine_ls_number_restraints 0
_refine_ls_restrained_S_all 1.019
_refine_ls_restrained_S_obs 1.102
_refine_ls_R_factor_all 0.0567
_refine_ls_R_factor_obs 0.0436
_refine_ls_shift/esd_max -0.001
_refine_ls_shift/esd_mean 0.000
_refine_ls_structure_factor_coef Fsqd
_refine_ls_weighting_details 'w=1/[\s^2^(Fo^2^)+(0.0673P)^2^+0.0000P] where P=(Fo^2^+2Fc^2^)/3'
_refine_ls_weighting_scheme calc
_refine_ls_wR_factor_all 0.1078
_refine_ls_wR_factor_obs 0.1028
_reflns_number_observed 4413
_reflns_number_total 5569
_reflns_observed_criterion >2sigma(I)
_cod_data_source_file ja037444qsi20031002_112603_4.cif
_cod_data_source_block 5
_cod_depositor_comments
;
The following automatic conversions were performed:

'_refine_ls_weighting_scheme' value 'calc
w=1/[\s^2^(Fo^2^)+(0.0673P)^2^+0.0000P] where P=(Fo^2^+2Fc^2^)/3' was
changed to 'calc'. New tag '_refine_ls_weighting_details' was
created. The value of the new tag was set to
'w=1/[\s^2^(Fo^2^)+(0.0673P)^2^+0.0000P] where P=(Fo^2^+2Fc^2^)/3'.

Automatic conversion script
Id: cif_fix_values 3143 2015-03-26 13:38:13Z robertas 
;
_cod_original_cell_volume 3315.57(7)
_cod_database_code 4114485

loop_
_symmetry_equiv_pos_as_xyz
'x, y, z'
'-x+1/2, y+1/2, -z+1/2'
'-x, -y, -z'
'x-1/2, -y-1/2, z-1/2'

loop_
_atom_site_aniso_label
_atom_site_aniso_U_11
_atom_site_aniso_U_22
_atom_site_aniso_U_33
_atom_site_aniso_U_23
_atom_site_aniso_U_13
_atom_site_aniso_U_12
Os1 0.0151(2) 0.0130(2) 0.0142(2) 0.0009(2) 0.0023(2) -0.0007(2)
Os2 0.0146(2) 0.0145(2) 0.0141(2) 0.0015(2) 0.0021(2) -0.0003(2)
Os3 0.0156(2) 0.0140(2) 0.0142(2) 0.0013(2) 0.0031(2) 0.0006(2)
Re1 0.0151(2) 0.0130(2) 0.0142(2) 0.0009(2) 0.0023(2) -0.0007(2)
Re2 0.0146(2) 0.0145(2) 0.0141(2) 0.0015(2) 0.0021(2) -0.0003(2)
Re3 0.0156(2) 0.0140(2) 0.0142(2) 0.0013(2) 0.0031(2) 0.0006(2)
Se1 0.0183(5) 0.0166(5) 0.0150(5) 0.0038(4) 0.0025(4) -0.0005(4)
Se2 0.0221(5) 0.0175(5) 0.0148(5) -0.0012(4) 0.0008(4) -0.0010(4)
Se3 0.0172(5) 0.0156(5) 0.0190(5) 0.0000(4) 0.0047(4) 0.0030(4)
Se4 0.0142(5) 0.0172(5) 0.0209(5) 0.0037(4) 0.0030(4) -0.0017(4)
C1 0.025(6) 0.027(6) 0.013(5) -0.003(4) 0.011(4) -0.006(5)
N1 0.027(5) 0.026(6) 0.030(5) 0.000(4) -0.006(4) -0.008(4)
C2 0.016(5) 0.019(5) 0.022(6) -0.003(5) -0.002(5) 0.000(4)
N2 0.027(5) 0.033(6) 0.024(5) 0.002(4) 0.003(4) -0.003(4)
C3 0.032(6) 0.014(6) 0.033(7) 0.006(5) 0.008(6) 0.001(5)
N3 0.036(6) 0.033(6) 0.036(6) 0.007(5) 0.015(5) 0.005(5)
Co 0.0290(12) 0.0211(11) 0.0325(13) 0.0019(9) 0.0039(10) -0.0040(9)
C7 0.059(11) 0.047(10) 0.115(16) 0.052(11) 0.034(11) 0.020(8)
C8 0.057(9) 0.043(8) 0.034(8) -0.001(6) 0.000(7) 0.022(7)
C9 0.033(7) 0.037(7) 0.066(10) -0.001(7) 0.024(7) 0.010(6)
C10 0.085(12) 0.040(9) 0.046(9) -0.021(7) -0.016(9) 0.024(9)
C11 0.050(10) 0.007(7) 0.214(26) -0.013(11) -0.032(14) -0.005(7)
P 0.0158(13) 0.0180(13) 0.0145(13) 0.0005(11) 0.0019(11) 0.0016(11)
C20 0.016(5) 0.021(5) 0.019(6) 0.003(4) 0.008(4) -0.003(4)
C21 0.019(5) 0.025(6) 0.019(6) 0.001(5) 0.005(4) 0.001(4)
C22 0.027(6) 0.048(8) 0.024(6) 0.006(6) 0.011(5) 0.003(6)
C23 0.041(7) 0.031(7) 0.030(7) 0.009(5) 0.020(6) 0.002(5)
C24 0.021(6) 0.025(6) 0.043(7) 0.015(5) 0.006(5) 0.002(5)
C25 0.025(6) 0.029(6) 0.015(5) 0.009(5) 0.002(5) 0.007(5)
C26 0.015(5) 0.026(6) 0.017(5) 0.004(4) 0.003(4) -0.005(4)
C27 0.037(6) 0.024(6) 0.014(6) 0.001(4) -0.003(5) -0.007(5)
C28 0.023(6) 0.041(7) 0.027(7) 0.002(5) 0.003(5) 0.009(5)
C29 0.024(6) 0.032(6) 0.017(6) -0.002(5) 0.003(5) -0.001(5)
C30 0.035(6) 0.025(6) 0.017(6) 0.003(5) 0.005(5) -0.008(5)
C31 0.023(6) 0.030(6) 0.014(5) 0.003(5) 0.004(4) -0.004(5)
C32 0.018(5) 0.021(5) 0.017(5) 0.001(4) -0.001(4) -0.004(4)
C33 0.017(5) 0.013(5) 0.030(6) 0.001(4) 0.008(5) -0.001(4)
C34 0.013(5) 0.021(6) 0.052(8) -0.003(5) 0.005(5) 0.010(4)
C35 0.030(6) 0.022(6) 0.029(6) 0.007(5) 0.000(5) -0.004(5)
C36 0.029(6) 0.034(7) 0.021(6) 0.004(5) -0.001(5) -0.003(5)
C37 0.030(6) 0.023(6) 0.017(6) 0.004(4) 0.010(5) 0.002(5)
C38 0.020(5) 0.018(5) 0.014(5) 0.002(4) -0.003(4) 0.009(4)
C39 0.024(5) 0.021(6) 0.017(6) 0.002(4) 0.000(4) 0.001(4)
C40 0.038(7) 0.028(6) 0.019(6) 0.002(5) 0.005(5) 0.007(5)
C41 0.043(7) 0.021(6) 0.020(6) 0.000(5) 0.008(5) 0.008(5)
C42 0.038(7) 0.021(6) 0.026(6) 0.006(5) -0.007(5) -0.008(5)
C43 0.020(6) 0.021(6) 0.031(6) 0.001(5) -0.004(5) 0.004(4)

loop_
_atom_site_label
_atom_site_type_symbol
_atom_site_fract_x
_atom_site_fract_y
_atom_site_fract_z
_atom_site_U_iso_or_equiv
_atom_site_thermal_displace_type
_atom_site_occupancy
_atom_site_calc_flag
_atom_site_refinement_flags
Os1 Os 0.53919(3) 0.09157(2) 0.50835(3) 0.01401(13) Uani 0.33 d P
Os2 Os 0.36963(3) 0.02212(2) 0.42025(3) 0.01435(13) Uani 0.33 d P
Os3 Os 0.42006(3) 0.00865(2) 0.60922(3) 0.01449(13) Uani 0.33 d P
Re1 Re 0.53919(3) 0.09157(2) 0.50835(3) 0.01401(13) Uani 0.67 d P
Re2 Re 0.36963(3) 0.02212(2) 0.42025(3) 0.01435(13) Uani 0.67 d P
Re3 Re 0.42006(3) 0.00865(2) 0.60922(3) 0.01449(13) Uani 0.67 d P
Se1 Se 0.48957(8) 0.09964(5) 0.33113(7) 0.0166(2) Uani 1 d .
Se2 Se 0.58472(8) 0.07469(5) 0.68606(7) 0.0182(2) Uani 1 d .
Se3 Se 0.33871(8) 0.11529(5) 0.53701(7) 0.0171(2) Uani 1 d .
Se4 Se 0.73504(8) 0.05754(5) 0.47969(7) 0.0174(2) Uani 1 d .
C1 C 0.5821(8) 0.1929(5) 0.5123(7) 0.021(2) Uani 1 d .
N1 N 0.6071(7) 0.2499(5) 0.5138(7) 0.029(2) Uani 1 d .
C2 C 0.2275(8) 0.0475(5) 0.3282(7) 0.019(2) Uani 1 d .
N2 N 0.1500(7) 0.0607(5) 0.2766(6) 0.028(2) Uani 1 d .
C3 C 0.3273(9) 0.0199(5) 0.7304(9) 0.026(3) Uani 1 d .
N3 N 0.2771(8) 0.0256(5) 0.7941(7) 0.034(2) Uani 1 d .
Co Co 0.0000 0.0000 0.0000 0.0275(5) Uani 1 d S
C7 C -0.0333(14) 0.0901(8) -0.0640(15) 0.072(6) Uani 1 d .
H7 H 0.0038(14) 0.1089(8) -0.1130(15) 0.087 Uiso 1 calc R
C8 C -0.1278(11) 0.0480(7) -0.0748(9) 0.045(3) Uani 1 d .
H8 H -0.1642(11) 0.0327(7) -0.1322(9) 0.054 Uiso 1 calc R
C9 C -0.1563(10) 0.0339(6) 0.0165(10) 0.044(4) Uani 1 d .
H9 H -0.2174(10) 0.0082(6) 0.0311(10) 0.053 Uiso 1 calc R
C10 C -0.0793(14) 0.0642(7) 0.0825(11) 0.058(4) Uani 1 d .
H10 H -0.0797(14) 0.0611(7) 0.1487(11) 0.070 Uiso 1 calc R
C11 C -0.0044(14) 0.0986(7) 0.0373(19) 0.093(8) Uani 1 d .
H11 H 0.0554(14) 0.1235(7) 0.0659(19) 0.112 Uiso 1 calc R
P P 0.9740(2) 0.25486(13) 0.4265(2) 0.0160(5) Uani 1 d .
C20 C 1.1061(8) 0.2569(5) 0.3758(7) 0.018(2) Uani 1 d .
C21 C 1.1106(8) 0.2496(5) 0.2777(7) 0.021(2) Uani 1 d .
H21 H 1.0448(8) 0.2473(5) 0.2368(7) 0.025 Uiso 1 calc R
C22 C 1.2167(9) 0.2457(6) 0.2410(8) 0.032(3) Uani 1 d .
H22 H 1.2211(9) 0.2407(6) 0.1755(8) 0.039 Uiso 1 calc R
C23 C 1.3115(10) 0.2494(6) 0.3008(8) 0.033(3) Uani 1 d .
H23 H 1.3806(10) 0.2460(6) 0.2754(8) 0.040 Uiso 1 calc R
C24 C 1.3097(9) 0.2582(5) 0.3999(8) 0.029(3) Uani 1 d .
H24 H 1.3759(9) 0.2632(5) 0.4396(8) 0.035 Uiso 1 calc R
C25 C 1.2053(8) 0.2593(5) 0.4370(7) 0.023(2) Uani 1 d .
H25 H 1.2016(8) 0.2616(5) 0.5029(7) 0.028 Uiso 1 calc R
C26 C 0.8591(8) 0.2434(5) 0.3363(7) 0.019(2) Uani 1 d .
C27 C 0.7995(9) 0.2973(5) 0.2980(7) 0.025(2) Uani 1 d .
H27 H 0.8208(9) 0.3408(5) 0.3161(7) 0.031 Uiso 1 calc R
C28 C 0.7067(9) 0.2868(6) 0.2319(8) 0.031(3) Uani 1 d .
H28 H 0.6661(9) 0.3234(6) 0.2062(8) 0.037 Uiso 1 calc R
C29 C 0.6747(9) 0.2227(5) 0.2041(7) 0.024(2) Uani 1 d .
H29 H 0.6117(9) 0.2162(5) 0.1609(7) 0.029 Uiso 1 calc R
C30 C 0.7376(9) 0.1667(5) 0.2414(7) 0.025(2) Uani 1 d .
H30 H 0.7171(9) 0.1234(5) 0.2219(7) 0.031 Uiso 1 calc R
C31 C 0.8298(8) 0.1768(5) 0.3071(7) 0.022(2) Uani 1 d .
H31 H 0.8720(8) 0.1405(5) 0.3319(7) 0.027 Uiso 1 calc R
C32 C 0.9803(8) 0.1849(5) 0.5102(7) 0.018(2) Uani 1 d .
C33 C 1.0449(8) 0.1288(5) 0.4908(8) 0.020(2) Uani 1 d .
H33 H 1.0845(8) 0.1279(5) 0.4367(8) 0.023 Uiso 1 calc R
C34 C 1.0493(8) 0.0751(5) 0.5523(9) 0.028(3) Uani 1 d .
H34 H 1.0925(8) 0.0379(5) 0.5394(9) 0.034 Uiso 1 calc R
C35 C 0.9909(9) 0.0750(5) 0.6331(8) 0.027(3) Uani 1 d .
H35 H 0.9961(9) 0.0387(5) 0.6751(8) 0.033 Uiso 1 calc R
C36 C 0.9243(9) 0.1302(5) 0.6506(8) 0.028(3) Uani 1 d .
H36 H 0.8829(9) 0.1303(5) 0.7036(8) 0.033 Uiso 1 calc R
C37 C 0.9195(9) 0.1848(5) 0.5896(7) 0.023(2) Uani 1 d .
H37 H 0.8752(9) 0.2217(5) 0.6019(7) 0.027 Uiso 1 calc R
C38 C 0.9509(8) 0.3320(5) 0.4906(7) 0.018(2) Uani 1 d .
C39 C 0.8460(8) 0.3418(5) 0.5253(7) 0.021(2) Uani 1 d .
H39 H 0.7872(8) 0.3120(5) 0.5094(7) 0.025 Uiso 1 calc R
C40 C 0.8312(10) 0.3958(5) 0.5827(8) 0.028(3) Uani 1 d .
H40 H 0.7627(10) 0.4017(5) 0.6082(8) 0.034 Uiso 1 calc R
C41 C 0.9165(9) 0.4420(5) 0.6035(8) 0.027(3) Uani 1 d .
H41 H 0.9052(9) 0.4788(5) 0.6425(8) 0.033 Uiso 1 calc R
C42 C 1.0177(10) 0.4332(5) 0.5663(8) 0.029(3) Uani 1 d .
H42 H 1.0748(10) 0.4645(5) 0.5802(8) 0.034 Uiso 1 calc R
C43 C 1.0369(9) 0.3786(5) 0.5083(8) 0.024(2) Uani 1 d .
H43 H 1.1051(9) 0.3734(5) 0.4821(8) 0.029 Uiso 1 calc R

loop_
_atom_type_symbol
_atom_type_description
_atom_type_scat_dispersion_real
_atom_type_scat_dispersion_imag
_atom_type_scat_source
C C 0.0033 0.0016 'International Tables Vol C Tables 4.2.6.8 and 6.1.1.4'
H H 0.0000 0.0000 'International Tables Vol C Tables 4.2.6.8 and 6.1.1.4'
N N 0.0061 0.0033 'International Tables Vol C Tables 4.2.6.8 and 6.1.1.4'
P P 0.1023 0.0942 'International Tables Vol C Tables 4.2.6.8 and 6.1.1.4'
Co Co 0.3494 0.9721 'International Tables Vol C Tables 4.2.6.8 and 6.1.1.4'
Se Se -0.0929 2.2259 'International Tables Vol C Tables 4.2.6.8 and 6.1.1.4'
Re Re -1.0185 7.2310 'International Tables Vol C Tables 4.2.6.8 and 6.1.1.4'
Os Os -1.2165 7.6030 'International Tables Vol C Tables 4.2.6.8 and 6.1.1.4'

loop_
_geom_angle_atom_site_label_1
_geom_angle_atom_site_label_2
_geom_angle_atom_site_label_3
_geom_angle
_geom_angle_site_symmetry_1
_geom_angle_site_symmetry_3
C1 Os1 Se4 92.0(3) . .
C1 Os1 Se1 90.0(3) . .
Se4 Os1 Se1 89.86(3) . .
C1 Os1 Se3 92.9(3) . .
Se4 Os1 Se3 175.15(3) . .
Se1 Os1 Se3 90.25(3) . .
C1 Os1 Se2 94.2(3) . .
Se4 Os1 Se2 90.15(3) . .
Se1 Os1 Se2 175.87(3) . .
Se3 Os1 Se2 89.39(3) . .
C1 Os1 Re3 133.2(3) . 3_656
Se4 Os1 Re3 58.05(3) . 3_656
Se1 Os1 Re3 58.27(2) . 3_656
Se3 Os1 Re3 118.16(3) . 3_656
Se2 Os1 Re3 118.47(3) . 3_656
C1 Os1 Os3 133.2(3) . 3_656
Se4 Os1 Os3 58.05(3) . 3_656
Se1 Os1 Os3 58.27(2) . 3_656
Se3 Os1 Os3 118.16(3) . 3_656
Se2 Os1 Os3 118.47(3) . 3_656
Re3 Os1 Os3 0.00(2) 3_656 3_656
C1 Os1 Re2 133.7(3) . .
Se4 Os1 Re2 117.91(3) . .
Se1 Os1 Re2 58.17(2) . .
Se3 Os1 Re2 58.32(2) . .
Se2 Os1 Re2 118.35(3) . .
Re3 Os1 Re2 59.873(14) 3_656 .
Os3 Os1 Re2 59.873(14) 3_656 .
C1 Os1 Os2 133.7(3) . .
Se4 Os1 Os2 117.91(3) . .
Se1 Os1 Os2 58.17(2) . .
Se3 Os1 Os2 58.32(2) . .
Se2 Os1 Os2 118.35(3) . .
Re3 Os1 Os2 59.873(14) 3_656 .
Os3 Os1 Os2 59.873(14) 3_656 .
Re2 Os1 Os2 0.00(2) . .
C1 Os1 Re2 136.2(3) . 3_656
Se4 Os1 Re2 58.33(2) . 3_656
Se1 Os1 Re2 118.55(3) . 3_656
Se3 Os1 Re2 117.56(3) . 3_656
Se2 Os1 Re2 58.18(2) . 3_656
Re3 Os1 Re2 60.299(14) 3_656 3_656
Os3 Os1 Re2 60.299(14) 3_656 3_656
Re2 Os1 Re2 90.05(2) . 3_656
Os2 Os1 Re2 90.05(2) . 3_656
C1 Os1 Os2 136.2(3) . 3_656
Se4 Os1 Os2 58.33(2) . 3_656
Se1 Os1 Os2 118.55(3) . 3_656
Se3 Os1 Os2 117.56(3) . 3_656
Se2 Os1 Os2 58.18(2) . 3_656
Re3 Os1 Os2 60.299(14) 3_656 3_656
Os3 Os1 Os2 60.299(14) 3_656 3_656
Re2 Os1 Os2 90.05(2) . 3_656
Os2 Os1 Os2 90.05(2) . 3_656
Re2 Os1 Os2 0.00(2) 3_656 3_656
C1 Os1 Os3 136.7(3) . .
Se4 Os1 Os3 118.02(3) . .
Se1 Os1 Os3 118.42(3) . .
Se3 Os1 Os3 57.86(2) . .
Se2 Os1 Os3 58.10(2) . .
Re3 Os1 Os3 90.09(2) 3_656 .
Os3 Os1 Os3 90.09(2) 3_656 .
Re2 Os1 Os3 60.267(14) . .
Os2 Os1 Os3 60.267(14) . .
Re2 Os1 Os3 59.716(14) 3_656 .
Os2 Os1 Os3 59.716(14) 3_656 .
C2 Os2 Se1 90.7(3) . .
C2 Os2 Se3 93.6(3) . .
Se1 Os2 Se3 89.74(3) . .
C2 Os2 Se4 94.5(3) . 3_656
Se1 Os2 Se4 174.74(4) . 3_656
Se3 Os2 Se4 89.52(3) . 3_656
C2 Os2 Se2 91.6(3) . 3_656
Se1 Os2 Se2 90.63(3) . 3_656
Se3 Os2 Se2 174.78(4) . 3_656
Se4 Os2 Se2 89.64(3) 3_656 3_656
C2 Os2 Re3 133.2(3) . 3_656
Se1 Os2 Re3 58.23(2) . 3_656
Se3 Os2 Re3 117.87(3) . 3_656
Se4 Os2 Re3 117.78(3) 3_656 3_656
Se2 Os2 Re3 58.23(2) 3_656 3_656
C2 Os2 Os3 133.2(3) . 3_656
Se1 Os2 Os3 58.23(2) . 3_656
Se3 Os2 Os3 117.87(3) . 3_656
Se4 Os2 Os3 117.78(3) 3_656 3_656
Se2 Os2 Os3 58.23(2) 3_656 3_656
Re3 Os2 Os3 0.00(2) 3_656 3_656
C2 Os2 Re1 134.3(3) . .
Se1 Os2 Re1 57.82(2) . .
Se3 Os2 Re1 57.85(2) . .
Se4 Os2 Re1 117.62(3) 3_656 .
Se2 Os2 Re1 118.26(3) 3_656 .
Re3 Os2 Re1 60.059(14) 3_656 .
Os3 Os2 Re1 60.059(14) 3_656 .
C2 Os2 Os1 134.3(3) . .
Se1 Os2 Os1 57.82(2) . .
Se3 Os2 Os1 57.85(2) . .
Se4 Os2 Os1 117.62(3) 3_656 .
Se2 Os2 Os1 118.26(3) 3_656 .
Re3 Os2 Os1 60.059(14) 3_656 .
Os3 Os2 Os1 60.059(14) 3_656 .
Re1 Os2 Os1 0.00(2) . .
C2 Os2 Os1 135.7(3) . 3_656
Se1 Os2 Os1 118.37(3) . 3_656
Se3 Os2 Os1 117.35(3) . 3_656
Se4 Os2 Os1 57.62(2) 3_656 3_656
Se2 Os2 Os1 58.07(2) 3_656 3_656
Re3 Os2 Os1 60.184(14) 3_656 3_656
Os3 Os2 Os1 60.184(14) 3_656 3_656
Re1 Os2 Os1 89.95(2) . 3_656
Os1 Os2 Os1 89.95(2) . 3_656
C2 Os2 Re1 135.7(3) . 3_656
Se1 Os2 Re1 118.37(3) . 3_656
Se3 Os2 Re1 117.35(3) . 3_656
Se4 Os2 Re1 57.62(2) 3_656 3_656
Se2 Os2 Re1 58.07(2) 3_656 3_656
Re3 Os2 Re1 60.184(14) 3_656 3_656
Os3 Os2 Re1 60.184(14) 3_656 3_656
Re1 Os2 Re1 89.95(2) . 3_656
Os1 Os2 Re1 89.95(2) . 3_656
Os1 Os2 Re1 0.00(2) 3_656 3_656
C2 Os2 Re3 136.8(3) . .
Se1 Os2 Re3 117.81(3) . .
Se3 Os2 Re3 57.62(2) . .
Se4 Os2 Re3 57.64(3) 3_656 .
Se2 Os2 Re3 117.81(3) 3_656 .
Re3 Os2 Re3 90.04(2) 3_656 .
Os3 Os2 Re3 90.04(2) 3_656 .
Re1 Os2 Re3 60.002(14) . .
Os1 Os2 Re3 60.002(14) . .
Os1 Os2 Re3 59.749(14) 3_656 .
Re1 Os2 Re3 59.749(14) 3_656 .
C3 Os3 Se3 91.2(3) . .
C3 Os3 Se4 92.1(3) . 3_656
Se3 Os3 Se4 90.16(3) . 3_656
C3 Os3 Se1 93.7(3) . 3_656
Se3 Os3 Se1 175.06(3) . 3_656
Se4 Os3 Se1 89.44(3) 3_656 3_656
C3 Os3 Se2 92.7(3) . .
Se3 Os3 Se2 89.40(3) . .
Se4 Os3 Se2 175.17(3) 3_656 .
Se1 Os3 Se2 90.59(3) 3_656 .
C3 Os3 Re2 136.1(3) . 3_656
Se3 Os3 Re2 117.99(3) . 3_656
Se4 Os3 Re2 117.90(3) 3_656 3_656
Se1 Os3 Re2 58.09(2) 3_656 3_656
Se2 Os3 Re2 58.31(2) . 3_656
C3 Os3 Os2 136.1(3) . 3_656
Se3 Os3 Os2 117.99(3) . 3_656
Se4 Os3 Os2 117.90(3) 3_656 3_656
Se1 Os3 Os2 58.09(2) 3_656 3_656
Se2 Os3 Os2 58.31(2) . 3_656
Re2 Os3 Os2 0.00(2) 3_656 3_656
C3 Os3 Re1 135.5(3) . 3_656
Se3 Os3 Re1 118.07(3) . 3_656
Se4 Os3 Re1 57.85(2) 3_656 3_656
Se1 Os3 Re1 57.78(2) 3_656 3_656
Se2 Os3 Re1 118.35(3) . 3_656
Re2 Os3 Re1 60.070(14) 3_656 3_656
Os2 Os3 Re1 60.070(14) 3_656 3_656
C3 Os3 Os1 135.5(3) . 3_656
Se3 Os3 Os1 118.07(3) . 3_656
Se4 Os3 Os1 57.85(2) 3_656 3_656
Se1 Os3 Os1 57.78(2) 3_656 3_656
Se2 Os3 Os1 118.35(3) . 3_656
Re2 Os3 Os1 60.070(14) 3_656 3_656
Os2 Os3 Os1 60.070(14) 3_656 3_656
Re1 Os3 Os1 0.00(2) 3_656 3_656
C3 Os3 Re1 134.6(3) . .
Se3 Os3 Re1 57.91(2) . .
Se4 Os3 Re1 117.85(3) 3_656 .
Se1 Os3 Re1 118.15(3) 3_656 .
Se2 Os3 Re1 58.07(2) . .
Re2 Os3 Re1 60.100(14) 3_656 .
Os2 Os3 Re1 60.100(14) 3_656 .
Re1 Os3 Re1 89.91(2) 3_656 .
Os1 Os3 Re1 89.91(2) 3_656 .
C3 Os3 Os1 134.6(3) . .
Se3 Os3 Os1 57.91(2) . .
Se4 Os3 Os1 117.85(3) 3_656 .
Se1 Os3 Os1 118.15(3) 3_656 .
Se2 Os3 Os1 58.07(2) . .
Re2 Os3 Os1 60.100(14) 3_656 .
Os2 Os3 Os1 60.100(14) 3_656 .
Re1 Os3 Os1 89.91(2) 3_656 .
Os1 Os3 Os1 89.91(2) 3_656 .
Re1 Os3 Os1 0.00(2) . .
C3 Os3 Os2 134.0(3) . .
Se3 Os3 Os2 58.14(2) . .
Se4 Os3 Os2 58.14(2) 3_656 .
Se1 Os3 Os2 117.71(3) 3_656 .
Se2 Os3 Os2 117.78(3) . .
Re2 Os3 Os2 89.96(2) 3_656 .
Os2 Os3 Os2 89.96(2) 3_656 .
Re1 Os3 Os2 59.951(14) 3_656 .
Os1 Os3 Os2 59.951(14) 3_656 .
Re1 Os3 Os2 59.730(14) . .
Os1 Os3 Os2 59.730(14) . .
C1 Re1 Se4 92.0(3) . .
C1 Re1 Se1 90.0(3) . .
Se4 Re1 Se1 89.86(3) . .
C1 Re1 Se3 92.9(3) . .
Se4 Re1 Se3 175.15(3) . .
Se1 Re1 Se3 90.25(3) . .
C1 Re1 Se2 94.2(3) . .
Se4 Re1 Se2 90.15(3) . .
Se1 Re1 Se2 175.87(3) . .
Se3 Re1 Se2 89.39(3) . .
C1 Re1 Re3 133.2(3) . 3_656
Se4 Re1 Re3 58.05(3) . 3_656
Se1 Re1 Re3 58.27(2) . 3_656
Se3 Re1 Re3 118.16(3) . 3_656
Se2 Re1 Re3 118.47(3) . 3_656
C1 Re1 Os3 133.2(3) . 3_656
Se4 Re1 Os3 58.05(3) . 3_656
Se1 Re1 Os3 58.27(2) . 3_656
Se3 Re1 Os3 118.16(3) . 3_656
Se2 Re1 Os3 118.47(3) . 3_656
Re3 Re1 Os3 0.00(2) 3_656 3_656
C1 Re1 Re2 133.7(3) . .
Se4 Re1 Re2 117.91(3) . .
Se1 Re1 Re2 58.17(2) . .
Se3 Re1 Re2 58.32(2) . .
Se2 Re1 Re2 118.35(3) . .
Re3 Re1 Re2 59.873(14) 3_656 .
Os3 Re1 Re2 59.873(14) 3_656 .
C1 Re1 Os2 133.7(3) . .
Se4 Re1 Os2 117.91(3) . .
Se1 Re1 Os2 58.17(2) . .
Se3 Re1 Os2 58.32(2) . .
Se2 Re1 Os2 118.35(3) . .
Re3 Re1 Os2 59.873(14) 3_656 .
Os3 Re1 Os2 59.873(14) 3_656 .
Re2 Re1 Os2 0.00(2) . .
C1 Re1 Re2 136.2(3) . 3_656
Se4 Re1 Re2 58.33(2) . 3_656
Se1 Re1 Re2 118.55(3) . 3_656
Se3 Re1 Re2 117.56(3) . 3_656
Se2 Re1 Re2 58.18(2) . 3_656
Re3 Re1 Re2 60.299(14) 3_656 3_656
Os3 Re1 Re2 60.299(14) 3_656 3_656
Re2 Re1 Re2 90.05(2) . 3_656
Os2 Re1 Re2 90.05(2) . 3_656
C1 Re1 Os2 136.2(3) . 3_656
Se4 Re1 Os2 58.33(2) . 3_656
Se1 Re1 Os2 118.55(3) . 3_656
Se3 Re1 Os2 117.56(3) . 3_656
Se2 Re1 Os2 58.18(2) . 3_656
Re3 Re1 Os2 60.299(14) 3_656 3_656
Os3 Re1 Os2 60.299(14) 3_656 3_656
Re2 Re1 Os2 90.05(2) . 3_656
Os2 Re1 Os2 90.05(2) . 3_656
Re2 Re1 Os2 0.00(2) 3_656 3_656
C1 Re1 Os3 136.7(3) . .
Se4 Re1 Os3 118.02(3) . .
Se1 Re1 Os3 118.42(3) . .
Se3 Re1 Os3 57.86(2) . .
Se2 Re1 Os3 58.10(2) . .
Re3 Re1 Os3 90.09(2) 3_656 .
Os3 Re1 Os3 90.09(2) 3_656 .
Re2 Re1 Os3 60.267(14) . .
Os2 Re1 Os3 60.267(14) . .
Re2 Re1 Os3 59.716(14) 3_656 .
Os2 Re1 Os3 59.716(14) 3_656 .
C2 Re2 Se1 90.7(3) . .
C2 Re2 Se3 93.6(3) . .
Se1 Re2 Se3 89.74(3) . .
C2 Re2 Se4 94.5(3) . 3_656
Se1 Re2 Se4 174.74(4) . 3_656
Se3 Re2 Se4 89.52(3) . 3_656
C2 Re2 Se2 91.6(3) . 3_656
Se1 Re2 Se2 90.63(3) . 3_656
Se3 Re2 Se2 174.78(4) . 3_656
Se4 Re2 Se2 89.64(3) 3_656 3_656
C2 Re2 Re3 133.2(3) . 3_656
Se1 Re2 Re3 58.23(2) . 3_656
Se3 Re2 Re3 117.87(3) . 3_656
Se4 Re2 Re3 117.78(3) 3_656 3_656
Se2 Re2 Re3 58.23(2) 3_656 3_656
C2 Re2 Os3 133.2(3) . 3_656
Se1 Re2 Os3 58.23(2) . 3_656
Se3 Re2 Os3 117.87(3) . 3_656
Se4 Re2 Os3 117.78(3) 3_656 3_656
Se2 Re2 Os3 58.23(2) 3_656 3_656
Re3 Re2 Os3 0.00(2) 3_656 3_656
C2 Re2 Re1 134.3(3) . .
Se1 Re2 Re1 57.82(2) . .
Se3 Re2 Re1 57.85(2) . .
Se4 Re2 Re1 117.62(3) 3_656 .
Se2 Re2 Re1 118.26(3) 3_656 .
Re3 Re2 Re1 60.059(14) 3_656 .
Os3 Re2 Re1 60.059(14) 3_656 .
C2 Re2 Os1 134.3(3) . .
Se1 Re2 Os1 57.82(2) . .
Se3 Re2 Os1 57.85(2) . .
Se4 Re2 Os1 117.62(3) 3_656 .
Se2 Re2 Os1 118.26(3) 3_656 .
Re3 Re2 Os1 60.059(14) 3_656 .
Os3 Re2 Os1 60.059(14) 3_656 .
Re1 Re2 Os1 0.00(2) . .
C2 Re2 Os1 135.7(3) . 3_656
Se1 Re2 Os1 118.37(3) . 3_656
Se3 Re2 Os1 117.35(3) . 3_656
Se4 Re2 Os1 57.62(2) 3_656 3_656
Se2 Re2 Os1 58.07(2) 3_656 3_656
Re3 Re2 Os1 60.184(14) 3_656 3_656
Os3 Re2 Os1 60.184(14) 3_656 3_656
Re1 Re2 Os1 89.95(2) . 3_656
Os1 Re2 Os1 89.95(2) . 3_656
C2 Re2 Re1 135.7(3) . 3_656
Se1 Re2 Re1 118.37(3) . 3_656
Se3 Re2 Re1 117.35(3) . 3_656
Se4 Re2 Re1 57.62(2) 3_656 3_656
Se2 Re2 Re1 58.07(2) 3_656 3_656
Re3 Re2 Re1 60.184(14) 3_656 3_656
Os3 Re2 Re1 60.184(14) 3_656 3_656
Re1 Re2 Re1 89.95(2) . 3_656
Os1 Re2 Re1 89.95(2) . 3_656
Os1 Re2 Re1 0.00(2) 3_656 3_656
C2 Re2 Re3 136.8(3) . .
Se1 Re2 Re3 117.81(3) . .
Se3 Re2 Re3 57.62(2) . .
Se4 Re2 Re3 57.64(3) 3_656 .
Se2 Re2 Re3 117.81(3) 3_656 .
Re3 Re2 Re3 90.04(2) 3_656 .
Os3 Re2 Re3 90.04(2) 3_656 .
Re1 Re2 Re3 60.002(14) . .
Os1 Re2 Re3 60.002(14) . .
Os1 Re2 Re3 59.749(14) 3_656 .
Re1 Re2 Re3 59.749(14) 3_656 .
C3 Re3 Se3 91.2(3) . .
C3 Re3 Se4 92.1(3) . 3_656
Se3 Re3 Se4 90.16(3) . 3_656
C3 Re3 Se1 93.7(3) . 3_656
Se3 Re3 Se1 175.06(3) . 3_656
Se4 Re3 Se1 89.44(3) 3_656 3_656
C3 Re3 Se2 92.7(3) . .
Se3 Re3 Se2 89.40(3) . .
Se4 Re3 Se2 175.17(3) 3_656 .
Se1 Re3 Se2 90.59(3) 3_656 .
C3 Re3 Re2 136.1(3) . 3_656
Se3 Re3 Re2 117.99(3) . 3_656
Se4 Re3 Re2 117.90(3) 3_656 3_656
Se1 Re3 Re2 58.09(2) 3_656 3_656
Se2 Re3 Re2 58.31(2) . 3_656
C3 Re3 Os2 136.1(3) . 3_656
Se3 Re3 Os2 117.99(3) . 3_656
Se4 Re3 Os2 117.90(3) 3_656 3_656
Se1 Re3 Os2 58.09(2) 3_656 3_656
Se2 Re3 Os2 58.31(2) . 3_656
Re2 Re3 Os2 0.00(2) 3_656 3_656
C3 Re3 Re1 135.5(3) . 3_656
Se3 Re3 Re1 118.07(3) . 3_656
Se4 Re3 Re1 57.85(2) 3_656 3_656
Se1 Re3 Re1 57.78(2) 3_656 3_656
Se2 Re3 Re1 118.35(3) . 3_656
Re2 Re3 Re1 60.070(14) 3_656 3_656
Os2 Re3 Re1 60.070(14) 3_656 3_656
C3 Re3 Os1 135.5(3) . 3_656
Se3 Re3 Os1 118.07(3) . 3_656
Se4 Re3 Os1 57.85(2) 3_656 3_656
Se1 Re3 Os1 57.78(2) 3_656 3_656
Se2 Re3 Os1 118.35(3) . 3_656
Re2 Re3 Os1 60.070(14) 3_656 3_656
Os2 Re3 Os1 60.070(14) 3_656 3_656
Re1 Re3 Os1 0.00(2) 3_656 3_656
C3 Re3 Re1 134.6(3) . .
Se3 Re3 Re1 57.91(2) . .
Se4 Re3 Re1 117.85(3) 3_656 .
Se1 Re3 Re1 118.15(3) 3_656 .
Se2 Re3 Re1 58.07(2) . .
Re2 Re3 Re1 60.100(14) 3_656 .
Os2 Re3 Re1 60.100(14) 3_656 .
Re1 Re3 Re1 89.91(2) 3_656 .
Os1 Re3 Re1 89.91(2) 3_656 .
C3 Re3 Os1 134.6(3) . .
Se3 Re3 Os1 57.91(2) . .
Se4 Re3 Os1 117.85(3) 3_656 .
Se1 Re3 Os1 118.15(3) 3_656 .
Se2 Re3 Os1 58.07(2) . .
Re2 Re3 Os1 60.100(14) 3_656 .
Os2 Re3 Os1 60.100(14) 3_656 .
Re1 Re3 Os1 89.91(2) 3_656 .
Os1 Re3 Os1 89.91(2) 3_656 .
Re1 Re3 Os1 0.00(2) . .
C3 Re3 Os2 134.0(3) . .
Se3 Re3 Os2 58.14(2) . .
Se4 Re3 Os2 58.14(2) 3_656 .
Se1 Re3 Os2 117.71(3) 3_656 .
Se2 Re3 Os2 117.78(3) . .
Re2 Re3 Os2 89.96(2) 3_656 .
Os2 Re3 Os2 89.96(2) 3_656 .
Re1 Re3 Os2 59.951(14) 3_656 .
Os1 Re3 Os2 59.951(14) 3_656 .
Re1 Re3 Os2 59.730(14) . .
Os1 Re3 Os2 59.730(14) . .
Re1 Se1 Os1 0.00(2) . .
Re1 Se1 Re2 64.01(3) . .
Os1 Se1 Re2 64.01(3) . .
Re1 Se1 Os2 64.01(3) . .
Os1 Se1 Os2 64.01(3) . .
Re2 Se1 Os2 0.00(2) . .
Re1 Se1 Re3 63.95(3) . 3_656
Os1 Se1 Re3 63.95(3) . 3_656
Re2 Se1 Re3 63.68(3) . 3_656
Os2 Se1 Re3 63.68(3) . 3_656
Re1 Se1 Os3 63.95(3) . 3_656
Os1 Se1 Os3 63.95(3) . 3_656
Re2 Se1 Os3 63.68(3) . 3_656
Os2 Se1 Os3 63.68(3) . 3_656
Re3 Se1 Os3 0.00(3) 3_656 3_656
Re1 Se2 Os1 0.00(2) . .
Re1 Se2 Re3 63.84(3) . .
Os1 Se2 Re3 63.84(3) . .
Re1 Se2 Os3 63.84(3) . .
Os1 Se2 Os3 63.84(3) . .
Re3 Se2 Os3 0.00(3) . .
Re1 Se2 Re2 63.75(3) . 3_656
Os1 Se2 Re2 63.75(3) . 3_656
Re3 Se2 Re2 63.46(3) . 3_656
Os3 Se2 Re2 63.46(3) . 3_656
Re1 Se2 Os2 63.75(3) . 3_656
Os1 Se2 Os2 63.75(3) . 3_656
Re3 Se2 Os2 63.46(3) . 3_656
Os3 Se2 Os2 63.46(3) . 3_656
Re2 Se2 Os2 0.00(2) 3_656 3_656
Re3 Se3 Os3 0.00(3) . .
Re3 Se3 Os1 64.24(3) . .
Os3 Se3 Os1 64.24(3) . .
Re3 Se3 Re1 64.24(3) . .
Os3 Se3 Re1 64.24(3) . .
Os1 Se3 Re1 0.00(2) . .
Re3 Se3 Os2 64.24(3) . .
Os3 Se3 Os2 64.24(3) . .
Os1 Se3 Os2 63.83(3) . .
Re1 Se3 Os2 63.83(3) . .
Re3 Se3 Re2 64.24(3) . .
Os3 Se3 Re2 64.24(3) . .
Os1 Se3 Re2 63.83(3) . .
Re1 Se3 Re2 63.83(3) . .
Os2 Se3 Re2 0.00(2) . .
Re1 Se4 Os1 0.00(2) . .
Re1 Se4 Re3 64.10(3) . 3_656
Os1 Se4 Re3 64.10(3) . 3_656
Re1 Se4 Os3 64.10(3) . 3_656
Os1 Se4 Os3 64.10(3) . 3_656
Re3 Se4 Os3 0.00(3) 3_656 3_656
Re1 Se4 Os2 64.05(2) . 3_656
Os1 Se4 Os2 64.05(2) . 3_656
Re3 Se4 Os2 64.22(3) 3_656 3_656
Os3 Se4 Os2 64.22(3) 3_656 3_656
Re1 Se4 Re2 64.05(2) . 3_656
Os1 Se4 Re2 64.05(2) . 3_656
Re3 Se4 Re2 64.22(3) 3_656 3_656
Os3 Se4 Re2 64.22(3) 3_656 3_656
Os2 Se4 Re2 0.00(2) 3_656 3_656
N1 C1 Os1 179.4(8) . .
N1 C1 Re1 179.4(8) . .
Os1 C1 Re1 0.00(3) . .
N2 C2 Os2 178.9(9) . .
N2 C2 Re2 178.9(9) . .
Os2 C2 Re2 0.00(3) . .
N3 C3 Os3 179.3(11) . .
N3 C3 Re3 179.3(11) . .
Os3 C3 Re3 0.00(3) . .
C8 Co C8 179.999(1) . 3
C8 Co C10 112.1(5) . 3
C8 Co C10 67.9(5) 3 3
C8 Co C10 67.9(5) . .
C8 Co C10 112.1(5) 3 .
C10 Co C10 179.999(1) 3 .
C8 Co C9 139.9(5) . 3
C8 Co C9 40.1(5) 3 3
C10 Co C9 40.1(5) 3 3
C10 Co C9 139.9(5) . 3
C8 Co C9 40.1(5) . .
C8 Co C9 139.9(5) 3 .
C10 Co C9 139.9(5) 3 .
C10 Co C9 40.1(5) . .
C9 Co C9 180.0 3 .
C8 Co C7 139.4(6) . 3
C8 Co C7 40.6(6) 3 3
C10 Co C7 67.1(7) 3 3
C10 Co C7 112.9(7) . 3
C9 Co C7 67.0(6) 3 3
C9 Co C7 113.0(6) . 3
C8 Co C7 40.6(6) . .
C8 Co C7 139.4(6) 3 .
C10 Co C7 112.9(7) 3 .
C10 Co C7 67.1(7) . .
C9 Co C7 113.0(6) 3 .
C9 Co C7 67.0(6) . .
C7 Co C7 179.998(1) 3 .
C8 Co C11 68.8(6) . .
C8 Co C11 111.2(6) 3 .
C10 Co C11 141.6(7) 3 .
C10 Co C11 38.4(7) . .
C9 Co C11 113.5(6) 3 .
C9 Co C11 66.5(6) . .
C7 Co C11 138.4(8) 3 .
C7 Co C11 41.6(8) . .
C8 Co C11 111.2(6) . 3
C8 Co C11 68.8(6) 3 3
C10 Co C11 38.4(7) 3 3
C10 Co C11 141.6(7) . 3
C9 Co C11 66.5(6) 3 3
C9 Co C11 113.5(6) . 3
C7 Co C11 41.6(8) 3 3
C7 Co C11 138.4(8) . 3
C11 Co C11 180.0 . 3
C8 C7 C11 107.1(13) . .
C8 C7 Co 69.1(7) . .
C11 C7 Co 69.4(8) . .
C9 C8 C7 106.6(13) . .
C9 C8 Co 70.2(7) . .
C7 C8 Co 70.3(8) . .
C10 C9 C8 109.0(13) . .
C10 C9 Co 69.9(8) . .
C8 C9 Co 69.7(7) . .
C11 C10 C9 109.9(15) . .
C11 C10 Co 71.4(10) . .
C9 C10 Co 70.0(7) . .
C10 C11 C7 107.4(14) . .
C10 C11 Co 70.2(8) . .
C7 C11 Co 69.0(9) . .
C20 P C26 111.6(5) . .
C20 P C38 111.0(5) . .
C26 P C38 108.4(5) . .
C20 P C32 106.8(5) . .
C26 P C32 109.9(5) . .
C38 P C32 109.1(5) . .
C21 C20 C25 120.2(9) . .
C21 C20 P 120.5(8) . .
C25 C20 P 119.0(8) . .
C20 C21 C22 119.0(10) . .
C23 C22 C21 120.1(10) . .
C22 C23 C24 122.2(10) . .
C25 C24 C23 117.9(11) . .
C24 C25 C20 120.5(10) . .
C27 C26 C31 120.8(9) . .
C27 C26 P 120.9(8) . .
C31 C26 P 118.3(8) . .
C26 C27 C28 119.7(10) . .
C29 C28 C27 120.7(10) . .
C28 C29 C30 119.9(10) . .
C31 C30 C29 119.6(10) . .
C30 C31 C26 119.1(10) . .
C37 C32 C33 119.6(9) . .
C37 C32 P 121.8(8) . .
C33 C32 P 118.5(8) . .
C34 C33 C32 119.4(10) . .
C33 C34 C35 121.5(9) . .
C34 C35 C36 118.8(10) . .
C37 C36 C35 120.3(10) . .
C36 C37 C32 120.3(10) . .
C43 C38 C39 121.1(9) . .
C43 C38 P 120.7(8) . .
C39 C38 P 118.2(8) . .
C40 C39 C38 118.9(10) . .
C39 C40 C41 121.0(11) . .
C42 C41 C40 119.6(10) . .
C41 C42 C43 121.3(10) . .
C42 C43 C38 117.9(10) . .

loop_
_geom_bond_atom_site_label_1
_geom_bond_atom_site_label_2
_geom_bond_distance
_geom_bond_site_symmetry_2
Os1 C1 2.079(10) .
Os1 Se4 2.5030(10) .
Os1 Se1 2.5045(10) .
Os1 Se3 2.5090(10) .
Os1 Se2 2.5219(10) .
Os1 Re3 2.6596(5) 3_656
Os1 Os3 2.6596(5) 3_656
Os1 Re2 2.6598(5) .
Os1 Os2 2.6598(5) .
Os1 Re2 2.6649(5) 3_656
Os1 Os2 2.6649(5) 3_656
Os1 Os3 2.6672(5) .
Os2 C2 2.097(10) .
Os2 Se1 2.5140(10) .
Os2 Se3 2.5220(10) .
Os2 Se4 2.5224(10) 3_656
Os2 Se2 2.5249(10) 3_656
Os2 Re3 2.6546(5) 3_656
Os2 Os3 2.6546(5) 3_656
Os2 Re1 2.6598(5) .
Os2 Os1 2.6649(5) 3_656
Os2 Re1 2.6649(5) 3_656
Os2 Re3 2.6743(5) .
Os3 C3 2.123(12) .
Os3 Se3 2.5077(10) .
Os3 Se4 2.5085(10) 3_656
Os3 Se1 2.5178(10) 3_656
Os3 Se2 2.5228(10) .
Os3 Re2 2.6546(5) 3_656
Os3 Os2 2.6546(5) 3_656
Os3 Re1 2.6595(5) 3_656
Os3 Os1 2.6595(5) 3_656
Os3 Re1 2.6672(5) .
Re1 C1 2.079(10) .
Re1 Se4 2.5030(10) .
Re1 Se1 2.5045(10) .
Re1 Se3 2.5090(10) .
Re1 Se2 2.5219(10) .
Re1 Re3 2.6596(5) 3_656
Re1 Os3 2.6596(5) 3_656
Re1 Re2 2.6598(5) .
Re1 Re2 2.6649(5) 3_656
Re1 Os2 2.6649(5) 3_656
Re2 C2 2.097(10) .
Re2 Se1 2.5140(10) .
Re2 Se3 2.5220(10) .
Re2 Se4 2.5224(10) 3_656
Re2 Se2 2.5249(10) 3_656
Re2 Re3 2.6546(5) 3_656
Re2 Os3 2.6546(5) 3_656
Re2 Os1 2.6649(5) 3_656
Re2 Re1 2.6649(5) 3_656
Re2 Re3 2.6743(5) .
Re3 C3 2.123(12) .
Re3 Se3 2.5077(10) .
Re3 Se4 2.5085(10) 3_656
Re3 Se1 2.5178(10) 3_656
Re3 Se2 2.5228(10) .
Re3 Re2 2.6546(5) 3_656
Re3 Os2 2.6546(5) 3_656
Re3 Re1 2.6595(5) 3_656
Re3 Os1 2.6595(5) 3_656
Se1 Re3 2.5178(10) 3_656
Se1 Os3 2.5178(10) 3_656
Se2 Re2 2.5249(10) 3_656
Se2 Os2 2.5249(10) 3_656
Se4 Re3 2.5085(10) 3_656
Se4 Os3 2.5085(10) 3_656
Se4 Os2 2.5223(10) 3_656
Se4 Re2 2.5223(10) 3_656
C1 N1 1.174(13) .
C2 N2 1.151(13) .
C3 N3 1.126(13) .
Co C8 2.012(12) .
Co C8 2.012(12) 3
Co C10 2.017(13) 3
Co C10 2.017(13) .
Co C9 2.018(11) 3
Co C9 2.018(11) .
Co C7 2.027(13) 3
Co C7 2.027(13) .
Co C11 2.032(14) .
Co C11 2.032(14) 3
C7 C8 1.40(2) .
C7 C11 1.44(3) .
C8 C9 1.38(2) .
C9 C10 1.38(2) .
C10 C11 1.33(2) .
P C20 1.789(9) .
P C26 1.794(10) .
P C38 1.812(10) .
P C32 1.817(10) .
C20 C21 1.387(14) .
C20 C25 1.398(14) .
C21 C22 1.413(14) .
C22 C23 1.35(2) .
C23 C24 1.40(2) .
C24 C25 1.394(14) .
C26 C27 1.369(14) .
C26 C31 1.420(14) .
C27 C28 1.393(14) .
C28 C29 1.377(15) .
C29 C30 1.417(15) .
C30 C31 1.383(14) .
C32 C37 1.383(14) .
C32 C33 1.399(13) .
C33 C34 1.369(14) .
C34 C35 1.38(2) .
C35 C36 1.391(15) .
C36 C37 1.380(14) .
C38 C43 1.389(14) .
C38 C39 1.399(14) .
C39 C40 1.363(14) .
C40 C41 1.38(2) .
C41 C42 1.372(15) .
C42 C43 1.389(15) .
